data_4301200
loop_
_publ_author_name
'Christine Sui-Seng'
'F. Nipa Haque'
'Alen Hadzovic'
'Anna-Maria P\"utz'
'Valerie Reuss'
'Nils Meyer'
'Alan J. Lough'
'Marco Zimmer-De Iuliis'
'Robert H. Morris'

_publ_section_title
;
Synthesis and Characterization of Iron(II) Complexes with Tetradentate
Diiminodiphosphine or Diaminodiphosphine Ligands as Precatalysts for the
Hydrogenation of Acetophenone
;
_journal_name_full 'Inorganic Chemistry'
_journal_page_first 735
_journal_page_last 743
_journal_paper_doi 10.1021/ic801518h
_journal_volume 48
_journal_year 2009
_chemical_absolute_configuration rmad
_chemical_formula_moiety 'C56 H48 Fe N4 P2, 2(B F4)'
_chemical_formula_sum 'C56 H48 B2 F8 Fe N4 P2'
_chemical_formula_weight 1068.39
_chemical_name_systematic
; 
 ? 
;
_space_group_IT_number 5
_symmetry_cell_setting monoclinic
_symmetry_space_group_name_Hall 'C 2y'
_symmetry_space_group_name_H-M 'C 1 2 1'
_atom_sites_solution_hydrogens geom
_atom_sites_solution_primary direct
_atom_sites_solution_secondary difmap
_audit_creation_method SHELXL-97
_cell_angle_alpha 90.00
_cell_angle_beta 92.895(2)
_cell_angle_gamma 90.00
_cell_formula_units_Z 4
_cell_length_a 22.3773(5)
_cell_length_b 11.3226(4)
_cell_length_c 20.5795(7)
_cell_measurement_reflns_used 22054
_cell_measurement_temperature 210(1)
_cell_measurement_theta_max 27.5
_cell_measurement_theta_min 2.6
_cell_volume 5207.6(3)
_computing_cell_refinement 'Denzo-SMN (Otwinowski & Minor, 1997)'
_computing_data_collection 'Collect (Nonius B.V., 1997-2002)'
_computing_data_reduction Denzo-SMN
_computing_molecular_graphics 'PLATON (Spek, 2003)'
_computing_publication_material 'SHELXTL V6.1'
_computing_structure_refinement 'SHELXTL V6.1 (Sheldrick, 2008)'
_computing_structure_solution 'SIR-92 (Altomare et al., 1994)'
_diffrn_ambient_temperature 210(2)
_diffrn_detector_area_resol_mean 9
_diffrn_measured_fraction_theta_full 0.985
_diffrn_measured_fraction_theta_max 0.985
_diffrn_measurement_device_type 'Nonius KappaCCD'
_diffrn_measurement_method '\f scans and \w scans with \k offsets'
_diffrn_radiation_monochromator graphite
_diffrn_radiation_source 'fine-focus sealed tube'
_diffrn_radiation_type MoK\a
_diffrn_radiation_wavelength 0.71073
_diffrn_reflns_av_R_equivalents 0.057
_diffrn_reflns_av_sigmaI/netI 0.0765
_diffrn_reflns_limit_h_max 28
_diffrn_reflns_limit_h_min -28
_diffrn_reflns_limit_k_max 14
_diffrn_reflns_limit_k_min -13
_diffrn_reflns_limit_l_max 26
_diffrn_reflns_limit_l_min -26
_diffrn_reflns_number 22054
_diffrn_reflns_theta_full 27.50
_diffrn_reflns_theta_max 27.50
_diffrn_reflns_theta_min 2.62
_diffrn_standards_number 0
_exptl_absorpt_coefficient_mu 0.422
_exptl_absorpt_correction_T_max 0.973
_exptl_absorpt_correction_T_min 0.834
_exptl_absorpt_correction_type multi-scan
_exptl_absorpt_process_details
; 
multi-scan from symmetry-related measurements 
 Sortav (Blessing 1995) 
;
_exptl_crystal_colour red
_exptl_crystal_density_diffrn 1.363
_exptl_crystal_density_method 'not measured'
_exptl_crystal_description block
_exptl_crystal_F_000 2200
_exptl_crystal_size_max 0.22
_exptl_crystal_size_mid 0.22
_exptl_crystal_size_min 0.16
_platon_squeeze_details ' '
_refine_diff_density_max 0.393
_refine_diff_density_min -0.394
_refine_diff_density_rms 0.065
_refine_ls_abs_structure_details 'Flack H D (1983), Acta Cryst. A39, 876-881'
_refine_ls_abs_structure_Flack -0.018(17)
_refine_ls_extinction_coef 0.0013(3)
_refine_ls_extinction_expression Fc^*^=kFc[1+0.001xFc^2^\l^3^/sin(2\q)]^-1/4^
_refine_ls_extinction_method SHELXL
_refine_ls_goodness_of_fit_ref 1.027
_refine_ls_hydrogen_treatment constr
_refine_ls_matrix_type full
_refine_ls_number_parameters 659
_refine_ls_number_reflns 10781
_refine_ls_number_restraints 11
_refine_ls_restrained_S_all 1.027
_refine_ls_R_factor_all 0.0903
_refine_ls_R_factor_gt 0.0609
_refine_ls_shift/su_max 0.001
_refine_ls_shift/su_mean 0.000
_refine_ls_structure_factor_coef Fsqd
_refine_ls_weighting_details 'calc w=1/[\s^2^(Fo^2^)+(0.0916P)^2^] where P=(Fo^2^+2Fc^2^)/3'
_refine_ls_weighting_scheme calc
_refine_ls_wR_factor_gt 0.1451
_refine_ls_wR_factor_ref 0.1597
_reflns_number_gt 7801
_reflns_number_total 10781
_reflns_threshold_expression I>2\s(I)
_cod_data_source_file ic801518h_si_002_5.cif
_cod_data_source_block Complex_6_(k08147r)
_cod_depositor_comments
;
The following automatic conversions were performed:
'_symmetry_cell_setting' value 'Monoclinic' changed to 'monoclinic'
according to '/home/saulius/struct/CIF-dictionaries/cif_core.dic'
dictionary named 'cif_core.dic' version 2.4.1 from 2010-06-29.

Automatic conversion script
Id: cif_fix_enum 1527 2010-12-29 10:47:43Z saulius 
;
_cod_original_sg_symbol_H-M 'C 2'
_cod_database_code 4301200

loop_
_symmetry_equiv_pos_as_xyz
'x, y, z'
'-x, y, -z'
'x+1/2, y+1/2, z'
'-x+1/2, y+1/2, -z'

loop_
_atom_site_label
_atom_site_type_symbol
_atom_site_fract_x
_atom_site_fract_y
_atom_site_fract_z
_atom_site_U_iso_or_equiv
_atom_site_adp_type
_atom_site_occupancy
_atom_site_symmetry_multiplicity
_atom_site_calc_flag
_atom_site_refinement_flags
_atom_site_disorder_assembly
_atom_site_disorder_group
Fe1 Fe 0.18962(2) 0.54515(8) 0.72820(2) 0.03463(16) Uani 1 1 d . . .
P1 P 0.21745(5) 0.64315(12) 0.82134(5) 0.0443(3) Uani 1 1 d . . .
P2 P 0.15958(5) 0.36730(11) 0.76536(5) 0.0378(2) Uani 1 1 d . . .
N1 N 0.21911(14) 0.6867(3) 0.68026(15) 0.0367(7) Uani 1 1 d . . .
N2 N 0.16413(14) 0.4944(3) 0.63681(15) 0.0350(7) Uani 1 1 d . . .
N3 N 0.26909(15) 0.4856(3) 0.72310(16) 0.0389(8) Uani 1 1 d . . .
N4 N 0.10904(16) 0.6011(3) 0.73382(16) 0.0392(8) Uani 1 1 d . . .
C1 C 0.18970(17) 0.6945(4) 0.61279(19) 0.0385(9) Uani 1 1 d . . .
H1A H 0.2159 0.7428 0.5860 0.046 Uiso 1 1 calc R . .
C2 C 0.18968(17) 0.5705(4) 0.58627(18) 0.0397(10) Uani 1 1 d . . .
H2A H 0.1621 0.5682 0.5471 0.048 Uiso 1 1 calc R . .
C3 C 0.25190(18) 0.5269(4) 0.56632(18) 0.0426(10) Uani 1 1 d . . .
C4 C 0.2642(2) 0.4066(5) 0.5677(2) 0.0525(12) Uani 1 1 d . . .
H4A H 0.2360 0.3537 0.5835 0.063 Uiso 1 1 calc R . .
C5 C 0.3179(2) 0.3638(5) 0.5457(2) 0.0654(14) Uani 1 1 d . . .
H5A H 0.3253 0.2821 0.5463 0.078 Uiso 1 1 calc R . .
C6 C 0.3606(2) 0.4401(6) 0.5231(3) 0.0692(15) Uani 1 1 d . . .
H6A H 0.3971 0.4111 0.5091 0.083 Uiso 1 1 calc R . .
C7 C 0.3483(2) 0.5589(7) 0.5216(3) 0.0756(16) Uani 1 1 d . . .
H7A H 0.3765 0.6120 0.5059 0.091 Uiso 1 1 calc R . .
C8 C 0.2940(2) 0.6015(5) 0.5432(3) 0.0642(14) Uani 1 1 d . . .
H8A H 0.2863 0.6831 0.5419 0.077 Uiso 1 1 calc R . .
C9 C 0.12974(19) 0.7566(4) 0.6142(2) 0.0424(9) Uani 1 1 d . . .
C10 C 0.1286(2) 0.8651(5) 0.6450(2) 0.0548(11) Uani 1 1 d . . .
H10A H 0.1635 0.8952 0.6662 0.066 Uiso 1 1 calc R . .
C11 C 0.0751(2) 0.9303(5) 0.6445(3) 0.0693(15) Uani 1 1 d . . .
H11A H 0.0745 1.0036 0.6658 0.083 Uiso 1 1 calc R . .
C12 C 0.0246(2) 0.8890(5) 0.6138(3) 0.0651(14) Uani 1 1 d . . .
H12A H -0.0108 0.9340 0.6132 0.078 Uiso 1 1 calc R . .
C13 C 0.0252(2) 0.7812(5) 0.5835(2) 0.0542(12) Uani 1 1 d . . .
H13A H -0.0102 0.7514 0.5631 0.065 Uiso 1 1 calc R . .
C14 C 0.0776(2) 0.7153(5) 0.5828(2) 0.0504(11) Uani 1 1 d . . .
H14A H 0.0777 0.6425 0.5609 0.060 Uiso 1 1 calc R . .
C15 C 0.26688(18) 0.7472(4) 0.69003(19) 0.0404(9) Uani 1 1 d . . .
H15A H 0.2791 0.7912 0.6544 0.048 Uiso 1 1 calc R . .
C16 C 0.30463(19) 0.7565(4) 0.7492(2) 0.0431(10) Uani 1 1 d . . .
C17 C 0.35780(19) 0.8178(4) 0.7440(2) 0.0503(11) Uani 1 1 d . . .
H17A H 0.3696 0.8403 0.7026 0.060 Uiso 1 1 calc R . .
C18 C 0.3939(2) 0.8466(5) 0.7979(3) 0.0667(15) Uani 1 1 d . . .
H18A H 0.4312 0.8830 0.7930 0.080 Uiso 1 1 calc R . .
C19 C 0.3751(3) 0.8221(6) 0.8578(3) 0.082(2) Uani 1 1 d . . .
H19A H 0.3971 0.8495 0.8949 0.098 Uiso 1 1 calc R . .
C20 C 0.3234(3) 0.7565(6) 0.8645(3) 0.0698(16) Uani 1 1 d . . .
H20A H 0.3123 0.7361 0.9065 0.084 Uiso 1 1 calc R . .
C21 C 0.2874(2) 0.7200(4) 0.8114(2) 0.0494(11) Uani 1 1 d . . .
C22 C 0.12115(18) 0.4262(4) 0.6157(2) 0.0409(9) Uani 1 1 d . . .
H22A H 0.1136 0.4257 0.5704 0.049 Uiso 1 1 calc R . .
C23 C 0.08315(17) 0.3506(4) 0.6523(2) 0.0406(9) Uani 1 1 d . . .
C24 C 0.0336(2) 0.3042(4) 0.6156(2) 0.0529(12) Uani 1 1 d . . .
H24A H 0.0279 0.3236 0.5713 0.064 Uiso 1 1 calc R . .
C25 C -0.0068(2) 0.2296(5) 0.6448(3) 0.0614(14) Uani 1 1 d . . .
H25A H -0.0401 0.1998 0.6204 0.074 Uiso 1 1 calc R . .
C26 C 0.0023(2) 0.1995(4) 0.7098(3) 0.0575(13) Uani 1 1 d . . .
H26A H -0.0250 0.1493 0.7295 0.069 Uiso 1 1 calc R . .
C27 C 0.05134(19) 0.2433(4) 0.7461(2) 0.0479(10) Uani 1 1 d . . .
H27A H 0.0570 0.2220 0.7902 0.057 Uiso 1 1 calc R . .
C28 C 0.09219(17) 0.3179(4) 0.7185(2) 0.0395(9) Uani 1 1 d . . .
C31 C 0.21237(18) 0.2492(4) 0.7485(2) 0.0442(10) Uani 1 1 d . . .
C32 C 0.2057(2) 0.1860(4) 0.6900(3) 0.0543(12) Uani 1 1 d . . .
H32A H 0.1706 0.1960 0.6635 0.065 Uiso 1 1 calc R . .
C33 C 0.2496(3) 0.1091(5) 0.6702(3) 0.0744(17) Uani 1 1 d . . .
H33A H 0.2450 0.0688 0.6303 0.089 Uiso 1 1 calc R . .
C34 C 0.3004(3) 0.0932(6) 0.7111(4) 0.095(2) Uani 1 1 d . . .
H34A H 0.3310 0.0429 0.6981 0.114 Uiso 1 1 calc R . .
C35 C 0.3066(2) 0.1505(7) 0.7707(4) 0.087(2) Uani 1 1 d . . .
H35A H 0.3399 0.1354 0.7991 0.104 Uiso 1 1 calc R . .
C36 C 0.2630(2) 0.2306(5) 0.7880(3) 0.0609(13) Uani 1 1 d . . .
H36A H 0.2681 0.2726 0.8272 0.073 Uiso 1 1 calc R . .
C37 C 0.0604(2) 0.6288(4) 0.7349(2) 0.0460(10) Uani 1 1 d . . .
C38 C -0.0023(2) 0.6637(6) 0.7389(3) 0.0736(16) Uani 1 1 d . . .
H38A H -0.0272 0.6141 0.7103 0.110 Uiso 1 1 calc R . .
H38B H -0.0070 0.7456 0.7258 0.110 Uiso 1 1 calc R . .
H38C H -0.0141 0.6547 0.7833 0.110 Uiso 1 1 calc R . .
C39 C 0.3167(2) 0.4532(5) 0.7186(2) 0.0482(11) Uani 1 1 d . . .
C40 C 0.3774(2) 0.4084(6) 0.7122(3) 0.0788(18) Uani 1 1 d . . .
H40A H 0.3887 0.3598 0.7496 0.118 Uiso 1 1 calc R . .
H40B H 0.4049 0.4742 0.7098 0.118 Uiso 1 1 calc R . .
H40C H 0.3787 0.3614 0.6729 0.118 Uiso 1 1 calc R . .
C41 C 0.1361(2) 0.3439(4) 0.8481(2) 0.0479(11) Uani 1 1 d . . .
C42 C 0.0896(2) 0.4174(5) 0.8684(2) 0.0585(12) Uani 1 1 d . . .
H42A H 0.0761 0.4810 0.8422 0.070 Uiso 1 1 calc R . .
C43 C 0.0642(3) 0.3955(6) 0.9264(3) 0.0769(17) Uani 1 1 d . . .
H43A H 0.0332 0.4448 0.9396 0.092 Uiso 1 1 calc R . .
C44 C 0.0826(3) 0.3051(7) 0.9652(3) 0.0840(19) Uani 1 1 d . . .
H44A H 0.0633 0.2893 1.0038 0.101 Uiso 1 1 calc R . .
C45 C 0.1300(3) 0.2359(7) 0.9474(3) 0.091(2) Uani 1 1 d . . .
H45A H 0.1444 0.1755 0.9754 0.109 Uiso 1 1 calc R . .
C46 C 0.1566(2) 0.2546(5) 0.8886(2) 0.0621(13) Uani 1 1 d . . .
H46A H 0.1885 0.2065 0.8767 0.075 Uiso 1 1 calc R . .
C51 C 0.1673(2) 0.7649(5) 0.8364(2) 0.0538(12) Uani 1 1 d . . .
C52 C 0.1803(3) 0.8794(5) 0.8142(2) 0.0601(13) Uani 1 1 d . . .
H52A H 0.2172 0.8943 0.7961 0.072 Uiso 1 1 calc R . .
C53 C 0.1397(3) 0.9691(6) 0.8187(3) 0.0834(19) Uani 1 1 d . . .
H53A H 0.1483 1.0439 0.8017 0.100 Uiso 1 1 calc R . .
C54 C 0.0876(3) 0.9514(6) 0.8472(4) 0.099(2) Uani 1 1 d . . .
H54A H 0.0606 1.0142 0.8516 0.119 Uiso 1 1 calc R . .
C55 C 0.0743(3) 0.8411(6) 0.8699(4) 0.102(3) Uani 1 1 d . . .
H55A H 0.0377 0.8290 0.8895 0.123 Uiso 1 1 calc R . .
C56 C 0.1133(3) 0.7476(5) 0.8647(3) 0.0720(16) Uani 1 1 d . . .
H56A H 0.1032 0.6726 0.8804 0.086 Uiso 1 1 calc R . .
C61 C 0.2360(2) 0.5632(5) 0.8989(2) 0.0623(15) Uani 1 1 d . . .
C62 C 0.2078(3) 0.5864(7) 0.9560(2) 0.098(3) Uani 1 1 d . . .
H62 H 0.1777 0.6438 0.9585 0.118 Uiso 1 1 calc R . .
C63 C 0.2287(3) 0.5139(7) 1.0131(3) 0.093(2) Uani 1 1 d . . .
H63A H 0.2117 0.5235 1.0536 0.112 Uiso 1 1 calc R . .
C64 C 0.2727(4) 0.4341(7) 1.0054(4) 0.096(2) Uani 1 1 d . . .
H64A H 0.2851 0.3888 1.0420 0.115 Uiso 1 1 calc R . .
C65 C 0.2994(3) 0.4147(7) 0.9509(3) 0.0843(18) Uani 1 1 d . . .
H65A H 0.3301 0.3582 0.9491 0.101 Uiso 1 1 calc R . .
C66 C 0.2815(3) 0.4788(6) 0.8969(3) 0.0749(16) Uani 1 1 d . . .
H66A H 0.3002 0.4657 0.8577 0.090 Uiso 1 1 calc R . .
F1 F 0.07588(14) 0.4835(3) 0.36227(13) 0.0740(9) Uani 1 1 d D . .
F2 F 0.0705(2) 0.4410(7) 0.46767(18) 0.214(4) Uani 1 1 d D . .
F3 F 0.1547(3) 0.4142(5) 0.4179(2) 0.160(3) Uani 1 1 d D . .
F4 F 0.1218(2) 0.5890(4) 0.4402(2) 0.1377(19) Uani 1 1 d D . .
B1 B 0.1064(3) 0.4763(6) 0.4226(2) 0.0674(18) Uani 1 1 d D . .
F5 F 0.3716(4) 0.1100(9) 0.9041(5) 0.359(8) Uani 1 1 d D . .
F6 F 0.4359(4) 0.2203(10) 0.9636(3) 0.289(6) Uani 1 1 d D . .
F7 F 0.4672(3) 0.1053(7) 0.8853(4) 0.227(4) Uani 1 1 d D . .
F8 F 0.4166(3) 0.2656(6) 0.8646(4) 0.193(3) Uani 1 1 d D . .
B2 B 0.4251(3) 0.1721(7) 0.9060(4) 0.142(6) Uani 1 1 d D . .

loop_
_atom_site_aniso_label
_atom_site_aniso_U_11
_atom_site_aniso_U_22
_atom_site_aniso_U_33
_atom_site_aniso_U_23
_atom_site_aniso_U_13
_atom_site_aniso_U_12
Fe1 0.0381(3) 0.0332(3) 0.0327(3) 0.0019(2) 0.00268(19) 0.0012(2)
P1 0.0566(7) 0.0439(7) 0.0325(5) 0.0023(5) 0.0029(5) -0.0129(5)
P2 0.0406(5) 0.0321(6) 0.0409(5) 0.0042(4) 0.0040(4) 0.0004(4)
N1 0.0413(18) 0.0322(19) 0.0368(17) 0.0052(14) 0.0051(13) 0.0035(14)
N2 0.0365(16) 0.0348(18) 0.0340(16) 0.0021(14) 0.0043(13) 0.0029(13)
N3 0.043(2) 0.0345(19) 0.0393(18) 0.0051(15) 0.0016(15) 0.0002(15)
N4 0.050(2) 0.0311(18) 0.0376(18) -0.0007(14) 0.0088(15) -0.0008(15)
C1 0.040(2) 0.038(2) 0.038(2) 0.0064(17) 0.0052(16) 0.0087(17)
C2 0.045(2) 0.044(3) 0.0309(18) -0.0005(17) 0.0047(15) -0.0022(17)
C3 0.051(2) 0.046(3) 0.0313(18) -0.0016(17) 0.0033(16) 0.005(2)
C4 0.053(3) 0.059(3) 0.046(2) -0.009(2) 0.0122(19) 0.005(2)
C5 0.076(4) 0.063(4) 0.057(3) -0.017(3) 0.007(3) 0.024(3)
C6 0.057(3) 0.092(5) 0.059(3) -0.021(3) 0.009(2) 0.010(3)
C7 0.062(3) 0.092(5) 0.075(3) -0.017(4) 0.029(3) 0.005(3)
C8 0.064(3) 0.057(3) 0.074(3) 0.000(3) 0.027(3) 0.003(3)
C9 0.051(2) 0.040(3) 0.037(2) 0.0061(18) 0.0052(17) 0.0035(18)
C10 0.060(3) 0.046(3) 0.058(3) -0.004(2) 0.004(2) 0.010(2)
C11 0.066(3) 0.055(3) 0.088(4) -0.011(3) 0.010(3) 0.025(3)
C12 0.054(3) 0.071(4) 0.070(3) -0.003(3) 0.007(2) 0.020(3)
C13 0.044(2) 0.065(3) 0.054(3) 0.011(2) 0.003(2) 0.009(2)
C14 0.056(3) 0.052(3) 0.042(2) 0.003(2) -0.0061(19) 0.003(2)
C15 0.045(2) 0.036(2) 0.040(2) 0.0064(18) 0.0041(17) -0.0050(18)
C16 0.050(2) 0.035(2) 0.043(2) 0.0036(18) 0.0009(18) -0.0020(18)
C17 0.047(2) 0.047(3) 0.058(3) 0.011(2) 0.006(2) -0.006(2)
C18 0.054(3) 0.070(4) 0.074(4) 0.007(3) -0.012(3) -0.018(3)
C19 0.078(4) 0.100(5) 0.065(4) 0.019(3) -0.025(3) -0.035(3)
C20 0.078(4) 0.081(4) 0.049(3) 0.006(3) -0.011(2) -0.023(3)
C21 0.057(3) 0.047(3) 0.043(2) 0.005(2) 0.0001(19) -0.008(2)
C22 0.046(2) 0.038(2) 0.039(2) -0.0030(18) 0.0011(16) 0.0095(18)
C23 0.036(2) 0.037(2) 0.049(2) -0.0015(18) 0.0028(17) 0.0027(16)
C24 0.045(2) 0.048(3) 0.065(3) -0.005(2) -0.008(2) 0.005(2)
C25 0.042(3) 0.053(3) 0.088(4) -0.006(3) -0.008(2) -0.001(2)
C26 0.043(2) 0.037(3) 0.093(4) -0.001(2) 0.009(2) 0.0000(19)
C27 0.046(2) 0.039(3) 0.059(3) 0.001(2) 0.0049(19) 0.0035(19)
C28 0.040(2) 0.028(2) 0.051(2) -0.0035(18) 0.0100(18) 0.0034(16)
C31 0.040(2) 0.038(3) 0.054(3) 0.012(2) 0.0062(18) 0.0038(18)
C32 0.058(3) 0.037(3) 0.070(3) 0.010(2) 0.019(2) 0.012(2)
C33 0.084(4) 0.045(3) 0.097(4) 0.013(3) 0.036(3) 0.021(3)
C34 0.074(4) 0.069(4) 0.148(7) 0.041(5) 0.049(4) 0.033(3)
C35 0.054(3) 0.083(5) 0.123(6) 0.047(4) 0.000(3) 0.024(3)
C36 0.049(3) 0.061(3) 0.072(3) 0.020(3) -0.003(2) 0.004(2)
C37 0.048(3) 0.040(3) 0.051(3) 0.003(2) 0.0136(19) 0.007(2)
C38 0.044(3) 0.089(4) 0.090(4) 0.010(3) 0.025(3) 0.018(3)
C39 0.046(3) 0.055(3) 0.043(2) 0.001(2) 0.0055(18) 0.001(2)
C40 0.049(3) 0.102(5) 0.088(4) 0.002(4) 0.022(3) 0.012(3)
C41 0.058(3) 0.042(3) 0.044(2) 0.0007(19) 0.005(2) -0.012(2)
C42 0.078(3) 0.048(3) 0.051(3) -0.002(2) 0.023(2) -0.005(2)
C43 0.084(4) 0.083(5) 0.067(4) -0.013(3) 0.031(3) -0.006(3)
C44 0.103(5) 0.104(5) 0.046(3) 0.005(3) 0.019(3) -0.008(4)
C45 0.130(6) 0.096(5) 0.047(3) 0.027(3) 0.007(3) 0.000(4)
C46 0.083(4) 0.061(3) 0.043(3) 0.009(2) 0.006(2) -0.003(3)
C51 0.067(3) 0.053(3) 0.042(2) -0.017(2) 0.017(2) -0.016(2)
C52 0.083(4) 0.048(3) 0.051(3) -0.008(2) 0.021(2) -0.015(3)
C53 0.116(5) 0.046(3) 0.092(4) -0.014(3) 0.049(4) -0.007(3)
C54 0.108(5) 0.049(4) 0.144(7) -0.023(4) 0.060(5) 0.002(4)
C55 0.092(5) 0.074(5) 0.146(7) -0.038(4) 0.066(5) -0.016(4)
C56 0.086(4) 0.050(3) 0.084(4) -0.023(3) 0.041(3) -0.015(3)
C61 0.077(3) 0.074(4) 0.036(2) -0.005(2) 0.003(2) -0.037(3)
C62 0.121(5) 0.133(7) 0.042(3) 0.013(3) 0.004(3) -0.049(5)
C63 0.120(5) 0.114(7) 0.047(3) 0.009(3) 0.018(3) -0.030(5)
C64 0.112(6) 0.076(5) 0.099(6) 0.016(4) -0.008(4) -0.027(4)
C65 0.098(5) 0.081(5) 0.074(4) 0.009(3) 0.003(3) -0.005(4)
C66 0.078(4) 0.085(4) 0.059(3) 0.014(3) -0.012(3) -0.005(3)
F1 0.0813(19) 0.096(2) 0.0450(15) -0.0126(15) 0.0033(13) -0.0181(17)
F2 0.188(5) 0.400(11) 0.051(2) 0.016(4) -0.003(3) -0.191(7)
F3 0.199(5) 0.179(6) 0.098(3) -0.019(3) -0.037(3) 0.097(5)
F4 0.204(5) 0.105(4) 0.099(3) -0.038(3) -0.041(3) -0.024(3)
B1 0.073(4) 0.088(5) 0.042(3) -0.019(3) 0.012(3) -0.025(4)
F5 0.275(11) 0.43(2) 0.379(15) 0.080(15) 0.063(10) -0.189(13)
F6 0.268(10) 0.429(18) 0.165(7) -0.098(9) -0.029(6) 0.023(11)
F7 0.242(8) 0.243(9) 0.204(7) 0.061(7) 0.087(6) 0.105(7)
F8 0.150(5) 0.192(8) 0.244(9) 0.009(6) 0.056(5) 0.006(5)
B2 0.133(9) 0.164(12) 0.135(9) -0.077(9) 0.071(8) -0.093(9)

loop_
_atom_type_symbol
_atom_type_description
_atom_type_scat_dispersion_real
_atom_type_scat_dispersion_imag
_atom_type_scat_source
C C 0.0033 0.0016 'International Tables Vol C Tables 4.2.6.8 and 6.1.1.4'
H H 0.0000 0.0000 'International Tables Vol C Tables 4.2.6.8 and 6.1.1.4'
B B 0.0013 0.0007 'International Tables Vol C Tables 4.2.6.8 and 6.1.1.4'
F F 0.0171 0.0103 'International Tables Vol C Tables 4.2.6.8 and 6.1.1.4'
N N 0.0061 0.0033 'International Tables Vol C Tables 4.2.6.8 and 6.1.1.4'
P P 0.1023 0.0942 'International Tables Vol C Tables 4.2.6.8 and 6.1.1.4'
Fe Fe 0.3463 0.8444 'International Tables Vol C Tables 4.2.6.8 and 6.1.1.4'

loop_
_geom_angle_atom_site_label_1
_geom_angle_atom_site_label_2
_geom_angle_atom_site_label_3
_geom_angle
_geom_angle_site_symmetry_1
_geom_angle_site_symmetry_3
_geom_angle_publ_flag
N3 Fe1 N4 178.57(16) . . ?
N3 Fe1 N1 85.69(14) . . ?
N4 Fe1 N1 95.68(14) . . ?
N3 Fe1 N2 93.91(13) . . ?
N4 Fe1 N2 85.87(13) . . ?
N1 Fe1 N2 81.61(13) . . ?
N3 Fe1 P2 89.88(11) . . ?
N4 Fe1 P2 88.71(11) . . ?
N1 Fe1 P2 169.52(10) . . ?
N2 Fe1 P2 89.25(10) . . ?
N3 Fe1 P1 90.15(11) . . ?
N4 Fe1 P1 90.36(10) . . ?
N1 Fe1 P1 86.68(10) . . ?
N2 Fe1 P1 167.26(10) . . ?
P2 Fe1 P1 102.84(4) . . ?
C21 P1 C51 101.6(2) . . ?
C21 P1 C61 100.0(2) . . ?
C51 P1 C61 109.6(2) . . ?
C21 P1 Fe1 109.89(15) . . ?
C51 P1 Fe1 111.64(16) . . ?
C61 P1 Fe1 121.65(17) . . ?
C41 P2 C31 106.9(2) . . ?
C41 P2 C28 100.3(2) . . ?
C31 P2 C28 101.4(2) . . ?
C41 P2 Fe1 123.18(15) . . ?
C31 P2 Fe1 112.31(14) . . ?
C28 P2 Fe1 110.07(14) . . ?
C15 N1 C1 115.9(3) . . ?
C15 N1 Fe1 130.0(3) . . ?
C1 N1 Fe1 111.1(2) . . ?
C22 N2 C2 114.7(3) . . ?
C22 N2 Fe1 130.8(3) . . ?
C2 N2 Fe1 112.7(2) . . ?
C39 N3 Fe1 177.6(4) . . ?
C37 N4 Fe1 176.0(4) . . ?
C2 C1 N1 105.7(3) . . ?
C2 C1 C9 117.1(3) . . ?
N1 C1 C9 110.8(3) . . ?
N2 C2 C1 106.2(3) . . ?
N2 C2 C3 112.5(3) . . ?
C1 C2 C3 114.1(3) . . ?
C8 C3 C4 118.2(4) . . ?
C8 C3 C2 122.6(4) . . ?
C4 C3 C2 119.1(4) . . ?
C3 C4 C5 120.6(5) . . ?
C6 C5 C4 120.9(5) . . ?
C7 C6 C5 118.6(5) . . ?
C6 C7 C8 120.3(6) . . ?
C3 C8 C7 121.5(6) . . ?
C10 C9 C14 118.6(4) . . ?
C10 C9 C1 117.2(4) . . ?
C14 C9 C1 124.0(4) . . ?
C9 C10 C11 119.9(5) . . ?
C12 C11 C10 121.0(5) . . ?
C11 C12 C13 119.6(5) . . ?
C12 C13 C14 120.6(5) . . ?
C9 C14 C13 120.3(5) . . ?
N1 C15 C16 128.2(4) . . ?
C17 C16 C21 119.3(4) . . ?
C17 C16 C15 115.9(4) . . ?
C21 C16 C15 124.3(4) . . ?
C18 C17 C16 121.8(5) . . ?
C19 C18 C17 119.3(5) . . ?
C18 C19 C20 120.0(5) . . ?
C21 C20 C19 122.3(5) . . ?
C20 C21 C16 116.9(4) . . ?
C20 C21 P1 121.6(4) . . ?
C16 C21 P1 121.2(3) . . ?
N2 C22 C23 128.9(4) . . ?
C24 C23 C28 119.2(4) . . ?
C24 C23 C22 114.2(4) . . ?
C28 C23 C22 126.6(4) . . ?
C25 C24 C23 120.3(5) . . ?
C26 C25 C24 119.8(4) . . ?
C25 C26 C27 120.4(5) . . ?
C28 C27 C26 121.1(5) . . ?
C27 C28 C23 119.3(4) . . ?
C27 C28 P2 120.7(3) . . ?
C23 C28 P2 119.9(3) . . ?
C36 C31 C32 118.5(4) . . ?
C36 C31 P2 121.3(4) . . ?
C32 C31 P2 119.7(3) . . ?
C33 C32 C31 121.8(5) . . ?
C32 C33 C34 118.1(7) . . ?
C35 C34 C33 121.0(6) . . ?
C34 C35 C36 119.4(5) . . ?
C31 C36 C35 121.1(6) . . ?
N4 C37 C38 177.9(5) . . ?
N3 C39 C40 178.4(6) . . ?
C46 C41 C42 118.9(4) . . ?
C46 C41 P2 124.7(4) . . ?
C42 C41 P2 116.2(4) . . ?
C43 C42 C41 119.7(5) . . ?
C44 C43 C42 121.6(6) . . ?
C43 C44 C45 119.3(5) . . ?
C44 C45 C46 120.7(6) . . ?
C41 C46 C45 119.7(6) . . ?
C56 C51 C52 117.8(5) . . ?
C56 C51 P1 121.7(4) . . ?
C52 C51 P1 120.3(4) . . ?
C53 C52 C51 120.9(5) . . ?
C54 C53 C52 120.7(6) . . ?
C53 C54 C55 119.5(6) . . ?
C54 C55 C56 121.6(6) . . ?
C55 C56 C51 119.6(6) . . ?
C62 C61 C66 121.1(6) . . ?
C62 C61 P1 122.9(5) . . ?
C66 C61 P1 116.0(4) . . ?
C61 C62 C63 115.2(7) . . ?
C64 C63 C62 118.6(6) . . ?
C65 C64 C63 125.2(7) . . ?
C64 C65 C66 118.3(7) . . ?
C65 C66 C61 121.5(6) . . ?
F3 B1 F2 115.3(7) . . ?
F3 B1 F4 108.9(5) . . ?
F2 B1 F4 104.6(6) . . ?
F3 B1 F1 109.8(4) . . ?
F2 B1 F1 110.9(4) . . ?
F4 B1 F1 106.8(6) . . ?
F7 B2 F6 115.7(7) . . ?
F7 B2 F8 109.1(5) . . ?
F6 B2 F8 104.7(6) . . ?
F7 B2 F5 109.6(5) . . ?
F6 B2 F5 110.8(5) . . ?
F8 B2 F5 106.3(6) . . ?

loop_
_geom_bond_atom_site_label_1
_geom_bond_atom_site_label_2
_geom_bond_distance
_geom_bond_site_symmetry_2
_geom_bond_publ_flag
Fe1 N3 1.910(4) . ?
Fe1 N4 1.920(4) . ?
Fe1 N1 2.011(3) . ?
Fe1 N2 2.021(3) . ?
Fe1 P2 2.2679(12) . ?
Fe1 P1 2.2742(12) . ?
P1 C21 1.812(5) . ?
P1 C51 1.814(5) . ?
P1 C61 1.864(5) . ?
P2 C41 1.826(5) . ?
P2 C31 1.829(4) . ?
P2 C28 1.836(4) . ?
N1 C15 1.277(5) . ?
N1 C1 1.509(5) . ?
N2 C22 1.291(5) . ?
N2 C2 1.487(5) . ?
N3 C39 1.136(5) . ?
N4 C37 1.135(5) . ?
C1 C2 1.506(6) . ?
C1 C9 1.517(5) . ?
C2 C3 1.552(6) . ?
C3 C8 1.368(7) . ?
C3 C4 1.389(7) . ?
C4 C5 1.392(7) . ?
C5 C6 1.386(9) . ?
C6 C7 1.373(10) . ?
C7 C8 1.401(7) . ?
C9 C10 1.383(7) . ?
C9 C14 1.386(6) . ?
C10 C11 1.406(7) . ?
C11 C12 1.350(8) . ?
C12 C13 1.372(8) . ?
C13 C14 1.391(6) . ?
C15 C16 1.450(6) . ?
C16 C17 1.386(6) . ?
C16 C21 1.416(6) . ?
C17 C18 1.378(7) . ?
C18 C19 1.351(8) . ?
C19 C20 1.389(8) . ?
C20 C21 1.387(7) . ?
C22 C23 1.444(6) . ?
C23 C24 1.411(6) . ?
C23 C28 1.416(6) . ?
C24 C25 1.396(7) . ?
C25 C26 1.386(8) . ?
C26 C27 1.388(7) . ?
C27 C28 1.387(6) . ?
C31 C36 1.377(6) . ?
C31 C32 1.401(7) . ?
C32 C33 1.388(7) . ?
C33 C34 1.392(10) . ?
C34 C35 1.389(10) . ?
C35 C36 1.390(9) . ?
C37 C38 1.463(6) . ?
C39 C40 1.461(7) . ?
C41 C46 1.375(7) . ?
C41 C42 1.413(7) . ?
C42 C43 1.372(7) . ?
C43 C44 1.349(9) . ?
C44 C45 1.383(10) . ?
C45 C46 1.393(8) . ?
C51 C56 1.382(7) . ?
C51 C52 1.410(7) . ?
C52 C53 1.368(8) . ?
C53 C54 1.346(9) . ?
C54 C55 1.371(10) . ?
C55 C56 1.380(9) . ?
C61 C62 1.386(8) . ?
C61 C66 1.398(8) . ?
C62 C63 1.489(9) . ?
C63 C64 1.350(10) . ?
C64 C65 1.317(10) . ?
C65 C66 1.371(9) . ?
F1 B1 1.389(6) . ?
F2 B1 1.319(6) . ?
F3 B1 1.298(8) . ?
F4 B1 1.366(8) . ?
F5 B2 1.389(6) . ?
F6 B2 1.317(7) . ?
F7 B2 1.296(8) . ?
F8 B2 1.366(8) . ?

loop_
_platon_squeeze_void_nr
_platon_squeeze_void_average_x
_platon_squeeze_void_average_y
_platon_squeeze_void_average_z
_platon_squeeze_void_volume
_platon_squeeze_void_count_electrons
_platon_squeeze_void_content
1 0.000 0.047 0.000 140 25 ' '
2 0.000 0.097 0.500 22 2 ' '
3 0.500 0.547 0.000 140 25 ' '
4 0.500 0.597 0.500 22 2 ' '
